data_7239429
loop_
_publ_author_name
'Barakat, Assem'
'Al-Majid, Abdullah M.'
'AL-Najjar, Hany J.'
'Mabkhot, Yahia N.'
'Ghabbour, Hazem A.'
'Fun, Hoong-Kun'

_publ_section_title
;
 An efficient and green procedure for synthesis of rhodanine derivatives
 by aldol-thia-Michael protocol using aqueous diethylamine medium
;
_journal_issue 10
_journal_name_full 'RSC Advances'
_journal_page_first 4909
_journal_paper_doi 10.1039/c3ra46551a
_journal_volume 4
_journal_year 2014
_chemical_formula_sum 'C14 H18 N2 O S2'
_chemical_formula_weight 294.42
_space_group_IT_number 14
_space_group_name_Hall '-P 2ybc'
_space_group_name_H-M_alt 'P 1 21/c 1'
_symmetry_cell_setting monoclinic
_symmetry_Int_Tables_number 14
_symmetry_space_group_name_Hall '-P 2ybc'
_symmetry_space_group_name_H-M 'P 1 21/c 1'
_atom_sites_solution_hydrogens geom
_atom_sites_solution_primary direct
_atom_sites_solution_secondary difmap
_audit_creation_method SHELXL-97
_cell_angle_alpha 90.00
_cell_angle_beta 126.696(2)
_cell_angle_gamma 90.00
_cell_formula_units_Z 4
_cell_length_a 10.7960(3)
_cell_length_b 13.0807(4)
_cell_length_c 14.6416(4)
_cell_measurement_reflns_used 2969
_cell_measurement_temperature 293(2)
_cell_measurement_theta_max 69.73
_cell_measurement_theta_min 4.16
_cell_volume 1657.90(9)
_computing_cell_refinement 'Bruker SAINT'
_computing_data_collection 'Bruker APEX2'
_computing_data_reduction 'Bruker SAINT'
_computing_molecular_graphics 'Bruker SHELXTL'
_computing_publication_material 'Bruker SHELXTL'
_computing_structure_refinement 'SHELXL-97 (Sheldrick, 2008)'
_computing_structure_solution 'SHELXS-97 (Sheldrick, 2008)'
_diffrn_ambient_temperature 293(2)
_diffrn_measured_fraction_theta_full 0.969
_diffrn_measured_fraction_theta_max 0.969
_diffrn_measurement_device_type 'Bruker APEX-II CCD'
_diffrn_measurement_method '\f and \w scans'
_diffrn_radiation_monochromator graphite
_diffrn_radiation_source 'fine-focus sealed tube'
_diffrn_radiation_type CuK\a
_diffrn_radiation_wavelength 1.54178
_diffrn_reflns_av_R_equivalents 0.0388
_diffrn_reflns_av_sigmaI/netI 0.0342
_diffrn_reflns_limit_h_max 12
_diffrn_reflns_limit_h_min -12
_diffrn_reflns_limit_k_max 15
_diffrn_reflns_limit_k_min -14
_diffrn_reflns_limit_l_max 16
_diffrn_reflns_limit_l_min -12
_diffrn_reflns_number 10343
_diffrn_reflns_theta_full 65.00
_diffrn_reflns_theta_max 65.00
_diffrn_reflns_theta_min 5.06
_diffrn_standards_number 0
_exptl_absorpt_coefficient_mu 2.862
_exptl_absorpt_correction_T_max 0.4898
_exptl_absorpt_correction_T_min 0.3363
_exptl_absorpt_correction_type multi-scan
_exptl_absorpt_process_details SADABS_Bruker_2009
_exptl_crystal_colour yellow
_exptl_crystal_density_diffrn 1.180
_exptl_crystal_density_method 'not measured'
_exptl_crystal_description Block
_exptl_crystal_F_000 624
_exptl_crystal_size_max 0.49
_exptl_crystal_size_mid 0.43
_exptl_crystal_size_min 0.29
_refine_diff_density_max 0.514
_refine_diff_density_min -0.366
_refine_diff_density_rms 0.056
_refine_ls_extinction_coef 0.0062(11)
_refine_ls_extinction_expression Fc^*^=kFc[1+0.001xFc^2^\l^3^/sin(2\q)]^-1/4^
_refine_ls_extinction_method SHELXL
_refine_ls_goodness_of_fit_ref 1.103
_refine_ls_hydrogen_treatment mixed
_refine_ls_matrix_type full
_refine_ls_number_parameters 175
_refine_ls_number_reflns 2726
_refine_ls_number_restraints 0
_refine_ls_restrained_S_all 1.103
_refine_ls_R_factor_all 0.0715
_refine_ls_R_factor_gt 0.0633
_refine_ls_shift/su_max 0.000
_refine_ls_shift/su_mean 0.000
_refine_ls_structure_factor_coef Fsqd
_refine_ls_weighting_details 'calc w=1/[\s^2^(Fo^2^)+(0.1170P)^2^+0.5835P] where P=(Fo^2^+2Fc^2^)/3'
_refine_ls_weighting_scheme calc
_refine_ls_wR_factor_gt 0.1992
_refine_ls_wR_factor_ref 0.2091
_reflns_number_gt 2247
_reflns_number_total 2726
_reflns_threshold_expression >2sigma(I)
_cod_data_source_file c3ra46551a.txt
_cod_data_source_block 1
_cod_depositor_comments
;
The following automatic conversions were performed:

data item '_symmetry_cell_setting' value 'Monoclinic' was changed to
'monoclinic' in accordance with the
/home/saulius/struct/COD-crude-data/automatic-downloads/DataCite-retrospective/RSC/depositions/lib/dictionaries/cif_core.dic
dictionary named 'cif_core.dic' version 2.4.2 last updated on
2011-04-26.

Automatic conversion script
Id: cif_fix_values 6909 2019-04-08 15:41:33Z antanas 
;
_cod_original_cell_volume 1657.90(8)
_cod_original_sg_symbol_H-M 'P 21/c'
_cod_database_code 7239429

loop_
_symmetry_equiv_pos_as_xyz
'x, y, z'
'-x, y+1/2, -z+1/2'
'-x, -y, -z'
'x, -y-1/2, z-1/2'

loop_
_atom_site_label
_atom_site_type_symbol
_atom_site_fract_x
_atom_site_fract_y
_atom_site_fract_z
_atom_site_U_iso_or_equiv
_atom_site_adp_type
_atom_site_occupancy
_atom_site_symmetry_multiplicity
_atom_site_calc_flag
_atom_site_refinement_flags
S1 S 0.21928(9) -0.65046(6) -0.00505(7) 0.0756(4) Uani 1 1 d .
S2 S -0.01504(13) -0.81115(9) -0.13375(14) 0.1292(6) Uani 1 1 d .
O1 O 0.5477(3) -0.8217(2) 0.0618(3) 0.1070(10) Uani 1 1 d .
N1 N 0.2866(3) -0.8322(2) -0.0354(3) 0.0821(8) Uani 1 1 d .
C1 C 0.6887(5) -0.4602(3) 0.2070(4) 0.1060(14) Uani 1 1 d .
H1A H 0.7742 -0.4968 0.2245 0.127 Uiso 1 1 calc R
C2 C 0.7080(6) -0.3596(4) 0.2438(5) 0.1210(17) Uani 1 1 d .
H2A H 0.8056 -0.3300 0.2850 0.145 Uiso 1 1 calc R
C3 C 0.5873(6) -0.3044(3) 0.2207(4) 0.1015(13) Uani 1 1 d .
H3A H 0.6009 -0.2376 0.2468 0.122 Uiso 1 1 calc R
C4 C 0.4479(6) -0.3474(3) 0.1598(5) 0.1134(15) Uani 1 1 d .
H4A H 0.3641 -0.3096 0.1440 0.136 Uiso 1 1 calc R
C5 C 0.4238(5) -0.4465(3) 0.1192(4) 0.0976(12) Uani 1 1 d .
H5A H 0.3242 -0.4730 0.0738 0.117 Uiso 1 1 calc R
C6 C 0.5472(4) -0.5067(3) 0.1457(3) 0.0733(8) Uani 1 1 d .
C7 C 0.5345(4) -0.6124(3) 0.1118(3) 0.0744(8) Uani 1 1 d .
H7A H 0.6271 -0.6423 0.1344 0.089 Uiso 1 1 calc R
C8 C 0.4112(4) -0.6744(2) 0.0531(3) 0.0670(8) Uani 1 1 d .
C9 C 0.4241(4) -0.7824(2) 0.0275(3) 0.0753(8) Uani 1 1 d .
C10 C 0.1681(4) -0.7764(3) -0.0600(3) 0.0816(9) Uani 1 1 d .
N2 N -0.2348(3) -0.5361(2) -0.3902(3) 0.0871(9) Uani 1 1 d .
H1N2 H -0.3280 -0.5667 -0.4176 0.105 Uiso 1 1 d R
H2N2 H -0.2632 -0.4651 -0.4105 0.105 Uiso 1 1 d R
C11 C -0.1731(10) -0.4846(7) -0.2138(6) 0.173(3) Uani 1 1 d .
H11A H -0.1496 -0.5235 -0.1496 0.260 Uiso 1 1 calc R
H11B H -0.2827 -0.4748 -0.2663 0.260 Uiso 1 1 calc R
H11C H -0.1227 -0.4193 -0.1882 0.260 Uiso 1 1 calc R
C12 C -0.1188(6) -0.5395(4) -0.2701(4) 0.1230(17) Uani 1 1 d .
H12A H -0.0244 -0.5084 -0.2510 0.148 Uiso 1 1 calc R
H12B H -0.0966 -0.6100 -0.2444 0.148 Uiso 1 1 calc R
C13 C -0.1797(6) -0.5881(4) -0.4557(5) 0.1143(15) Uani 1 1 d .
H13A H -0.0869 -0.5549 -0.4370 0.137 Uiso 1 1 calc R
H13B H -0.1560 -0.6595 -0.4339 0.137 Uiso 1 1 calc R
C14 C -0.3046(11) -0.5799(7) -0.5802(7) 0.187(3) Uani 1 1 d .
H14A H -0.2767 -0.6186 -0.6211 0.280 Uiso 1 1 calc R
H14B H -0.3186 -0.5095 -0.6029 0.280 Uiso 1 1 calc R
H14C H -0.3991 -0.6063 -0.5969 0.280 Uiso 1 1 calc R

loop_
_atom_site_aniso_label
_atom_site_aniso_U_11
_atom_site_aniso_U_22
_atom_site_aniso_U_33
_atom_site_aniso_U_23
_atom_site_aniso_U_13
_atom_site_aniso_U_12
S1 0.0624(5) 0.0574(5) 0.0917(6) -0.0019(4) 0.0378(4) 0.0066(3)
S2 0.0759(7) 0.0856(8) 0.1752(13) -0.0206(7) 0.0476(8) -0.0139(5)
O1 0.0846(17) 0.0784(16) 0.151(3) -0.0123(16) 0.0666(17) 0.0164(14)
N1 0.0823(19) 0.0570(14) 0.0960(19) -0.0095(13) 0.0473(16) 0.0000(13)
C1 0.071(2) 0.085(3) 0.126(3) -0.012(2) 0.040(2) -0.0064(19)
C2 0.096(3) 0.090(3) 0.127(4) -0.017(3) 0.039(3) -0.026(3)
C3 0.122(4) 0.067(2) 0.105(3) -0.016(2) 0.062(3) -0.016(2)
C4 0.115(3) 0.067(2) 0.166(4) -0.015(3) 0.088(3) 0.000(2)
C5 0.083(2) 0.068(2) 0.134(3) -0.016(2) 0.061(2) -0.0070(18)
C6 0.0712(18) 0.0676(18) 0.0761(18) -0.0014(15) 0.0412(16) -0.0012(15)
C7 0.0649(18) 0.0699(19) 0.085(2) 0.0007(16) 0.0433(16) 0.0057(15)
C8 0.0654(17) 0.0575(15) 0.0728(17) 0.0022(13) 0.0384(15) 0.0067(13)
C9 0.076(2) 0.0625(17) 0.087(2) -0.0014(15) 0.0486(17) 0.0092(15)
C10 0.076(2) 0.0591(18) 0.094(2) -0.0029(16) 0.0421(18) -0.0006(15)
N2 0.0648(16) 0.0659(16) 0.103(2) 0.0173(15) 0.0353(15) -0.0050(13)
C11 0.214(8) 0.202(7) 0.144(5) 0.036(5) 0.129(6) 0.073(6)
C12 0.108(3) 0.115(4) 0.106(3) 0.015(3) 0.042(3) 0.000(3)
C13 0.107(3) 0.087(3) 0.160(5) 0.005(3) 0.086(3) 0.001(2)
C14 0.258(10) 0.154(6) 0.158(6) -0.010(5) 0.129(7) -0.007(7)

loop_
_atom_type_symbol
_atom_type_description
_atom_type_scat_dispersion_real
_atom_type_scat_dispersion_imag
_atom_type_scat_source
C C 0.0181 0.0091 'International Tables Vol C Tables 4.2.6.8 and 6.1.1.4'
H H 0.0000 0.0000 'International Tables Vol C Tables 4.2.6.8 and 6.1.1.4'
N N 0.0311 0.0180 'International Tables Vol C Tables 4.2.6.8 and 6.1.1.4'
O O 0.0492 0.0322 'International Tables Vol C Tables 4.2.6.8 and 6.1.1.4'
S S 0.3331 0.5567 'International Tables Vol C Tables 4.2.6.8 and 6.1.1.4'

loop_
_geom_angle_atom_site_label_1
_geom_angle_atom_site_label_2
_geom_angle_atom_site_label_3
_geom_angle
C8 S1 C10 90.71(16)
C10 N1 C9 114.0(3)
C6 C1 C2 121.7(4)
C6 C1 H1A 119.2
C2 C1 H1A 119.2
C3 C2 C1 120.8(4)
C3 C2 H2A 119.6
C1 C2 H2A 119.6
C4 C3 C2 118.7(4)
C4 C3 H3A 120.7
C2 C3 H3A 120.7
C3 C4 C5 122.0(4)
C3 C4 H4A 119.0
C5 C4 H4A 119.0
C4 C5 C6 120.6(4)
C4 C5 H5A 119.7
C6 C5 H5A 119.7
C1 C6 C5 116.1(3)
C1 C6 C7 119.3(3)
C5 C6 C7 124.6(3)
C8 C7 C6 130.6(3)
C8 C7 H7A 114.7
C6 C7 H7A 114.7
C7 C8 C9 121.9(3)
C7 C8 S1 130.0(2)
C9 C8 S1 108.1(2)
O1 C9 N1 123.9(3)
O1 C9 C8 122.6(3)
N1 C9 C8 113.5(3)
N1 C10 S2 127.7(3)
N1 C10 S1 113.7(3)
S2 C10 S1 118.7(2)
C12 N2 C13 111.7(4)
C12 N2 H1N2 116.6
C13 N2 H1N2 105.2
C12 N2 H2N2 107.0
C13 N2 H2N2 113.5
H1N2 N2 H2N2 102.7
C12 C11 H11A 109.5
C12 C11 H11B 109.5
H11A C11 H11B 109.5
C12 C11 H11C 109.5
H11A C11 H11C 109.5
H11B C11 H11C 109.5
N2 C12 C11 109.3(5)
N2 C12 H12A 109.8
C11 C12 H12A 109.8
N2 C12 H12B 109.8
C11 C12 H12B 109.8
H12A C12 H12B 108.3
C14 C13 N2 108.8(5)
C14 C13 H13A 109.9
N2 C13 H13A 109.9
C14 C13 H13B 109.9
N2 C13 H13B 109.9
H13A C13 H13B 108.3
C13 C14 H14A 109.5
C13 C14 H14B 109.5
H14A C14 H14B 109.5
C13 C14 H14C 109.5
H14A C14 H14C 109.5
H14B C14 H14C 109.5

loop_
_geom_bond_atom_site_label_1
_geom_bond_atom_site_label_2
_geom_bond_distance
S1 C8 1.734(3)
S1 C10 1.771(3)
S2 C10 1.652(4)
O1 C9 1.224(4)
N1 C10 1.323(5)
N1 C9 1.357(4)
C1 C6 1.368(5)
C1 C2 1.390(6)
C1 H1A 0.9300
C2 C3 1.344(7)
C2 H2A 0.9300
C3 C4 1.331(6)
C3 H3A 0.9300
C4 C5 1.385(6)
C4 H4A 0.9300
C5 C6 1.388(5)
C5 H5A 0.9300
C6 C7 1.448(5)
C7 C8 1.342(5)
C7 H7A 0.9300
C8 C9 1.489(4)
N2 C12 1.426(6)
N2 C13 1.555(6)
N2 H1N2 0.9226
N2 H2N2 0.9677
C11 C12 1.454(8)
C11 H11A 0.9600
C11 H11B 0.9600
C11 H11C 0.9600
C12 H12A 0.9700
C12 H12B 0.9700
C13 C14 1.488(10)
C13 H13A 0.9700
C13 H13B 0.9700
C14 H14A 0.9600
C14 H14B 0.9600
C14 H14C 0.9600

loop_
_geom_torsion_atom_site_label_1
_geom_torsion_atom_site_label_2
_geom_torsion_atom_site_label_3
_geom_torsion_atom_site_label_4
_geom_torsion
C6 C1 C2 C3 0.4(8)
C1 C2 C3 C4 -1.3(8)
C2 C3 C4 C5 -0.4(8)
C3 C4 C5 C6 3.1(8)
C2 C1 C6 C5 2.1(7)
C2 C1 C6 C7 -178.6(4)
C4 C5 C6 C1 -3.8(7)
C4 C5 C6 C7 177.0(4)
C1 C6 C7 C8 179.4(4)
C5 C6 C7 C8 -1.4(6)
C6 C7 C8 C9 -179.8(3)
C6 C7 C8 S1 0.4(6)
C10 S1 C8 C7 178.7(3)
C10 S1 C8 C9 -1.2(3)
C10 N1 C9 O1 177.7(4)
C10 N1 C9 C8 -1.3(5)
C7 C8 C9 O1 2.8(6)
S1 C8 C9 O1 -177.3(3)
C7 C8 C9 N1 -178.2(3)
S1 C8 C9 N1 1.7(4)
C9 N1 C10 S2 -179.7(3)
C9 N1 C10 S1 0.3(5)
C8 S1 C10 N1 0.6(3)
C8 S1 C10 S2 -179.4(3)
C13 N2 C12 C11 176.6(5)
C12 N2 C13 C14 -178.8(5)
